data_7156310
loop_
_publ_author_name
'Mukhopadhyay, Soumendranath'
'Pan, Subhas Chandra'

_publ_section_title
;
 An organocatalytic asymmetric Mannich reaction for the synthesis of
 3,3-disubstituted-3,4-dihydro-2-quinolones.
;
_journal_issue 30
_journal_name_full 'Organic &amp; biomolecular chemistry'
_journal_page_first 5407
_journal_page_last 5411
_journal_paper_doi 10.1039/c8ob01399c
_journal_volume 16
_journal_year 2018
_chemical_compound_source Synthesis
_chemical_formula_moiety 'C22 H21 F N3 O3, C H4 O'
_chemical_formula_sum 'C23 H25 F N3 O4'
_chemical_formula_weight 426.46
_chemical_name_systematic Unknown
_space_group_crystal_system monoclinic
_space_group_IT_number 14
_space_group_name_Hall '-P 2ybc'
_space_group_name_H-M_alt 'P 1 21/c 1'
_symmetry_Int_Tables_number 14
_symmetry_space_group_name_Hall '-P 2ybc'
_symmetry_space_group_name_H-M 'P 1 21/c 1'
_atom_sites_solution_hydrogens geom
_atom_sites_solution_primary dual
_atom_sites_solution_secondary difmap
_audit_creation_date 2018-01-07
_audit_creation_method
;
Olex2 1.2
(compiled 2017.01.04 svn.r3372 for OlexSys, GUI svn.r5292)
;
_audit_update_record
;
2018-03-21 deposited with the CCDC.
2018-07-10 downloaded from the CCDC.
;
_cell_angle_alpha 90.00
_cell_angle_beta 103.556(8)
_cell_angle_gamma 90.00
_cell_formula_units_Z 4
_cell_length_a 11.8968(11)
_cell_length_b 18.4254(17)
_cell_length_c 10.7033(8)
_cell_measurement_reflns_used 1792
_cell_measurement_temperature 293(2)
_cell_measurement_theta_max 24.2250
_cell_measurement_theta_min 3.6640
_cell_volume 2280.8(4)
_computing_cell_refinement 'CrysAlisPro 1.171.38.46 (Rigaku OD, 2015)'
_computing_data_collection 'CrysAlisPro 1.171.38.46 (Rigaku OD, 2015)'
_computing_data_reduction 'CrysAlisPro 1.171.38.46 (Rigaku OD, 2015)'
_computing_molecular_graphics 'Olex2 (Dolomanov et al., 2009)'
_computing_publication_material 'Olex2 (Dolomanov et al., 2009)'
_computing_structure_refinement 'ShelXL (Sheldrick, 2015)'
_computing_structure_solution 'ShelXT (Sheldrick, 2015)'
_diffrn_ambient_temperature 293(2)
_diffrn_detector 'CCD plate'
_diffrn_detector_area_resol_mean 16.2760
_diffrn_detector_type Eos
_diffrn_measured_fraction_theta_full 0.999
_diffrn_measured_fraction_theta_max 0.999
_diffrn_measurement_details
;
List of Runs (angles in degrees, time in seconds):

  # Type    Start    End  Width  t~exp~   \w     \q     \k     \f   Frames
#--------------------------------------------------------------------------
  1  \w     -9.00  21.00   1.00    8.93    --  -17.33 -99.00  60.00   30
  2  \w    -48.00  16.00   1.00    8.93    --   20.84 -57.00 150.00   64
  3  \w    -86.00   1.00   1.00    8.93    --  -17.33 -57.00   0.00   87
  4  \w    -75.00 -21.00   1.00    8.93    --  -17.33 -57.00 -90.00   54
;
_diffrn_measurement_device 'four-circle diffractometer'
_diffrn_measurement_device_type 'SuperNova, Single source at offset, Eos'
_diffrn_measurement_method '\w scans'
_diffrn_orient_matrix_type 'CrysAlisPro convention (1999,Acta A55,543-557)'
_diffrn_orient_matrix_UB_11 0.0274521000
_diffrn_orient_matrix_UB_12 -0.0343828000
_diffrn_orient_matrix_UB_13 0.0047099000
_diffrn_orient_matrix_UB_21 -0.0546782000
_diffrn_orient_matrix_UB_22 -0.0170430000
_diffrn_orient_matrix_UB_23 -0.0210059000
_diffrn_orient_matrix_UB_31 0.0046135000
_diffrn_orient_matrix_UB_32 0.0030264000
_diffrn_orient_matrix_UB_33 -0.0646507000
_diffrn_radiation_monochromator mirror
_diffrn_radiation_probe x-ray
_diffrn_radiation_type MoK\a
_diffrn_radiation_wavelength 0.71073
_diffrn_reflns_av_R_equivalents 0.0329
_diffrn_reflns_av_unetI/netI 0.0582
_diffrn_reflns_limit_h_max 10
_diffrn_reflns_limit_h_min -14
_diffrn_reflns_limit_k_max 21
_diffrn_reflns_limit_k_min -14
_diffrn_reflns_limit_l_max 12
_diffrn_reflns_limit_l_min -11
_diffrn_reflns_number 8912
_diffrn_reflns_theta_full 25.00
_diffrn_reflns_theta_max 25.00
_diffrn_reflns_theta_min 2.95
_diffrn_source 'micro-focus sealed X-ray tube'
_diffrn_source_type 'SuperNova (Mo) X-ray Source'
_exptl_absorpt_coefficient_mu 0.091
_exptl_absorpt_correction_T_max 1.00000
_exptl_absorpt_correction_T_min 0.64395
_exptl_absorpt_correction_type multi-scan
_exptl_absorpt_process_details
;
CrysAlisPro 1.171.38.46 (Rigaku Oxford Diffraction, 2015)
Empirical absorption correction using spherical harmonics,
 implemented in SCALE3 ABSPACK scaling algorithm.
;
_exptl_crystal_colour White
_exptl_crystal_density_diffrn 1.242
_exptl_crystal_density_method 'not measured'
_exptl_crystal_description Needle
_exptl_crystal_F_000 900
_exptl_crystal_recrystallization_method 'Dichloromethane and methanol solvents'
_exptl_crystal_size_max 0.18
_exptl_crystal_size_mid 0.12
_exptl_crystal_size_min 0.08
_refine_diff_density_max 0.440
_refine_diff_density_min -0.210
_refine_diff_density_rms 0.042
_refine_ls_extinction_method none
_refine_ls_goodness_of_fit_ref 1.051
_refine_ls_hydrogen_treatment constr
_refine_ls_matrix_type full
_refine_ls_number_parameters 285
_refine_ls_number_reflns 4015
_refine_ls_number_restraints 0
_refine_ls_restrained_S_all 1.051
_refine_ls_R_factor_all 0.0982
_refine_ls_R_factor_gt 0.0567
_refine_ls_shift/su_max 0.000
_refine_ls_shift/su_mean 0.000
_refine_ls_structure_factor_coef Fsqd
_refine_ls_weighting_details 'calc w=1/[\s^2^(Fo^2^)+(0.0491P)^2^+0.6800P] where P=(Fo^2^+2Fc^2^)/3'
_refine_ls_weighting_scheme calc
_refine_ls_wR_factor_gt 0.1208
_refine_ls_wR_factor_ref 0.1468
_reflns_number_gt 2551
_reflns_number_total 4015
_reflns_threshold_expression >2sigma(I)
_cod_data_source_file c8ob01399c2.cif
_cod_data_source_block snm-p2-cn-5-f
_cod_depositor_comments 'Adding full bibliography for 7156310.cif.'
_cod_original_cell_volume 2280.8(3)
_cod_database_code 7156310
_chemical_oxdiff_formula 'C21 H22 O3 N3 F1'
_reflns_odcompleteness_completeness 99.81
_reflns_odcompleteness_iscentric 1
_reflns_odcompleteness_theta 26.32
_olex2_refinement_description
;
1. Fixed Uiso
 At 1.2 times of:
  All C(H) groups, All C(H,H) groups, All N(H) groups
 At 1.5 times of:
  All C(H,H,H) groups, All O(H) groups
2.a Ternary CH refined with riding coordinates:
 C11(H11)
2.b Secondary CH2 refined with riding coordinates:
 C7(H7A,H7B)
2.c Aromatic/amide H refined with riding coordinates:
 N3(H24), C5(H5), C2(H2), C17(H17), C3(H3), C13(H13), C16(H16), C15(H15),
 C14(H14)
2.d Idealised Me refined as rotating group:
 C22(H22A,H22B,H22C), C20(H20A,H20B,H20C), C23(H23A,H23B,H23C), C21(H21A,H21B,
 H21C)
2.e Idealised tetrahedral OH refined as rotating group:
 O4(H4)
;
_olex2_submission_special_instructions 'No special instructions were received'
_oxdiff_exptl_absorpt_empirical_details
;
Empirical correction (ABSPACK) includes:
- Absorption correction using spherical harmonics
- Frame scaling
;
_oxdiff_exptl_absorpt_empirical_full_max 1.636
_oxdiff_exptl_absorpt_empirical_full_min 0.720

loop_
_space_group_symop_id
_space_group_symop_operation_xyz
1 'x, y, z'
2 '-x, y+1/2, -z+1/2'
3 '-x, -y, -z'
4 'x, -y-1/2, z-1/2'

loop_
_atom_site_label
_atom_site_type_symbol
_atom_site_fract_x
_atom_site_fract_y
_atom_site_fract_z
_atom_site_U_iso_or_equiv
_atom_site_adp_type
_atom_site_occupancy
_atom_site_calc_flag
_atom_site_refinement_flags_posn
O2 O 0.50752(14) 0.56035(11) 0.20378(16) 0.0468(5) Uani 1 d .
F1 F 1.02588(16) 0.58134(11) -0.03895(16) 0.0779(6) Uani 1 d .
O1 O 0.66731(17) 0.66901(10) 0.44002(17) 0.0527(5) Uani 1 d .
O3 O 0.41917(15) 0.53817(11) 0.36596(17) 0.0541(6) Uani 1 d .
N3 N 0.60594(16) 0.50796(11) 0.38424(18) 0.0366(5) Uani 1 d .
H24 H 0.6067 0.4881 0.4571 0.044 Uiso 1 calc R
N1 N 0.73623(19) 0.67347(11) 0.2617(2) 0.0428(6) Uani 1 d .
C11 C 0.7144(2) 0.50689(13) 0.3440(2) 0.0329(6) Uani 1 d .
H11 H 0.6963 0.5153 0.2510 0.040 Uiso 1 calc R
C9 C 0.7277(2) 0.64276(14) 0.3733(2) 0.0380(6) Uani 1 d .
C18 C 0.5040(2) 0.53654(14) 0.3205(2) 0.0376(6) Uani 1 d .
C8 C 0.7949(2) 0.57140(13) 0.4102(2) 0.0348(6) Uani 1 d .
C6 C 0.8970(2) 0.59840(14) 0.2339(2) 0.0377(6) Uani 1 d .
N2 N 0.8377(2) 0.55536(15) 0.6593(2) 0.0633(7) Uani 1 d .
C12 C 0.7741(2) 0.43312(14) 0.3690(2) 0.0379(6) Uani 1 d .
C1 C 0.8086(2) 0.64677(14) 0.1832(2) 0.0397(6) Uani 1 d .
C7 C 0.9124(2) 0.57482(15) 0.3714(2) 0.0403(7) Uani 1 d .
H7A H 0.9631 0.6087 0.4272 0.048 Uiso 1 calc R
H7B H 0.9486 0.5273 0.3828 0.048 Uiso 1 calc R
C10 C 0.8176(2) 0.56284(15) 0.5509(3) 0.0412(7) Uani 1 d .
C5 C 0.9702(2) 0.57595(15) 0.1574(3) 0.0463(7) Uani 1 d .
H5 H 1.0302 0.5437 0.1891 0.056 Uiso 1 calc R
O4 O 0.6206(3) 0.70138(14) 0.6713(3) 0.1169(12) Uani 1 d .
H4 H 0.6377 0.6822 0.6091 0.175 Uiso 1 calc GR
C2 C 0.7914(3) 0.67124(15) 0.0579(3) 0.0497(7) Uani 1 d .
H2 H 0.7307 0.7027 0.0246 0.060 Uiso 1 calc R
C17 C 0.7678(2) 0.39092(15) 0.4742(3) 0.0491(7) Uani 1 d .
H17 H 0.7278 0.4078 0.5333 0.059 Uiso 1 calc R
C4 C 0.9522(3) 0.60228(17) 0.0345(3) 0.0507(8) Uani 1 d .
C3 C 0.8646(3) 0.64886(16) -0.0180(3) 0.0536(8) Uani 1 d .
H3 H 0.8544 0.6651 -0.1022 0.064 Uiso 1 calc R
C13 C 0.8355(2) 0.40682(15) 0.2838(3) 0.0499(7) Uani 1 d .
H13 H 0.8407 0.4346 0.2129 0.060 Uiso 1 calc R
C16 C 0.8211(3) 0.32362(17) 0.4915(3) 0.0638(9) Uani 1 d .
H16 H 0.8159 0.2954 0.5619 0.077 Uiso 1 calc R
C19 C 0.4024(3) 0.5929(2) 0.1203(3) 0.0641(10) Uani 1 d .
C15 C 0.8815(3) 0.29813(17) 0.4059(4) 0.0699(10) Uani 1 d .
H15 H 0.9168 0.2528 0.4180 0.084 Uiso 1 calc R
C14 C 0.8892(3) 0.34002(18) 0.3024(4) 0.0683(10) Uani 1 d .
H14 H 0.9307 0.3234 0.2445 0.082 Uiso 1 calc R
C22 C 0.4463(3) 0.6152(2) 0.0035(3) 0.0909(13) Uani 1 d .
H22A H 0.5049 0.6517 0.0279 0.136 Uiso 1 calc GR
H22B H 0.3833 0.6343 -0.0612 0.136 Uiso 1 calc GR
H22C H 0.4782 0.5737 -0.0300 0.136 Uiso 1 calc GR
C20 C 0.3083(3) 0.5355(3) 0.0844(3) 0.1044(16) Uani 1 d .
H20A H 0.3372 0.4949 0.0452 0.157 Uiso 1 calc GR
H20B H 0.2426 0.5557 0.0250 0.157 Uiso 1 calc GR
H20C H 0.2857 0.5196 0.1604 0.157 Uiso 1 calc GR
C23 C 0.5543(4) 0.6560(2) 0.7207(4) 0.1109(16) Uani 1 d .
H23A H 0.5915 0.6096 0.7362 0.166 Uiso 1 calc GR
H23B H 0.4807 0.6506 0.6612 0.166 Uiso 1 calc GR
H23C H 0.5432 0.6755 0.8002 0.166 Uiso 1 calc GR
C21 C 0.3658(4) 0.6584(2) 0.1854(4) 0.1147(18) Uani 1 d .
H21A H 0.3297 0.6429 0.2522 0.172 Uiso 1 calc GR
H21B H 0.3120 0.6867 0.1235 0.172 Uiso 1 calc GR
H21C H 0.4325 0.6874 0.2220 0.172 Uiso 1 calc GR

loop_
_atom_site_aniso_label
_atom_site_aniso_U_11
_atom_site_aniso_U_22
_atom_site_aniso_U_33
_atom_site_aniso_U_23
_atom_site_aniso_U_13
_atom_site_aniso_U_12
O2 0.0334(10) 0.0698(13) 0.0368(10) 0.0162(10) 0.0077(8) 0.0077(10)
F1 0.0716(13) 0.1129(16) 0.0619(11) 0.0052(11) 0.0413(10) 0.0211(12)
O1 0.0636(13) 0.0514(12) 0.0504(12) -0.0037(10) 0.0281(10) 0.0093(10)
O3 0.0345(11) 0.0819(15) 0.0505(12) 0.0203(11) 0.0188(9) 0.0131(10)
N3 0.0299(11) 0.0468(13) 0.0329(11) 0.0118(10) 0.0071(9) 0.0028(10)
N1 0.0529(14) 0.0418(13) 0.0397(12) 0.0027(11) 0.0232(11) 0.0034(11)
C11 0.0297(13) 0.0399(15) 0.0303(13) -0.0002(11) 0.0094(11) 0.0013(12)
C9 0.0378(15) 0.0374(15) 0.0391(15) -0.0066(13) 0.0099(12) -0.0014(12)
C18 0.0317(15) 0.0456(16) 0.0344(14) 0.0081(13) 0.0053(12) 0.0039(13)
C8 0.0324(14) 0.0425(15) 0.0295(13) -0.0012(12) 0.0073(11) -0.0018(12)
C6 0.0335(14) 0.0422(16) 0.0378(14) 0.0008(13) 0.0091(12) -0.0036(13)
N2 0.0611(17) 0.088(2) 0.0387(15) 0.0019(14) 0.0076(12) -0.0032(16)
C12 0.0310(14) 0.0374(15) 0.0433(15) -0.0019(13) 0.0050(12) -0.0002(12)
C1 0.0415(16) 0.0384(15) 0.0424(15) 0.0030(13) 0.0158(12) -0.0002(13)
C7 0.0301(14) 0.0479(16) 0.0423(15) 0.0003(13) 0.0072(12) -0.0031(13)
C10 0.0371(15) 0.0484(17) 0.0378(16) -0.0004(14) 0.0082(12) -0.0020(13)
C5 0.0375(15) 0.0525(18) 0.0511(17) 0.0029(14) 0.0151(13) 0.0036(14)
O4 0.196(3) 0.0843(18) 0.106(2) -0.0560(16) 0.108(2) -0.082(2)
C2 0.0542(18) 0.0488(18) 0.0495(17) 0.0123(15) 0.0191(14) 0.0091(15)
C17 0.0413(16) 0.0463(17) 0.0614(19) 0.0093(15) 0.0151(14) 0.0042(14)
C4 0.0488(18) 0.064(2) 0.0467(17) -0.0003(16) 0.0260(14) 0.0037(16)
C3 0.061(2) 0.060(2) 0.0448(17) 0.0078(15) 0.0230(15) 0.0024(16)
C13 0.0484(17) 0.0480(18) 0.0533(18) -0.0083(15) 0.0119(14) 0.0050(15)
C16 0.051(2) 0.0476(19) 0.090(3) 0.0179(18) 0.0110(18) 0.0021(16)
C19 0.0417(18) 0.096(3) 0.0533(18) 0.0385(19) 0.0077(15) 0.0200(18)
C15 0.052(2) 0.0375(18) 0.114(3) -0.005(2) 0.007(2) 0.0072(16)
C14 0.063(2) 0.054(2) 0.089(3) -0.022(2) 0.019(2) 0.0074(18)
C22 0.064(2) 0.146(4) 0.062(2) 0.056(2) 0.0128(18) 0.014(2)
C20 0.045(2) 0.190(5) 0.067(2) 0.039(3) -0.0087(17) -0.019(3)
C23 0.136(4) 0.086(3) 0.127(4) -0.003(3) 0.064(3) -0.048(3)
C21 0.122(4) 0.110(3) 0.126(4) 0.062(3) 0.056(3) 0.072(3)

loop_
_atom_type_symbol
_atom_type_description
_atom_type_scat_dispersion_real
_atom_type_scat_dispersion_imag
_atom_type_scat_source
C C 0.0033 0.0016 'International Tables Vol C Tables 4.2.6.8 and 6.1.1.4'
H H 0.0000 0.0000 'International Tables Vol C Tables 4.2.6.8 and 6.1.1.4'
F F 0.0171 0.0103 'International Tables Vol C Tables 4.2.6.8 and 6.1.1.4'
N N 0.0061 0.0033 'International Tables Vol C Tables 4.2.6.8 and 6.1.1.4'
O O 0.0106 0.0060 'International Tables Vol C Tables 4.2.6.8 and 6.1.1.4'

loop_
_geom_angle_atom_site_label_1
_geom_angle_atom_site_label_2
_geom_angle_atom_site_label_3
_geom_angle
C18 O2 C19 119.36(19)
C11 N3 H24 116.2
C18 N3 H24 116.2
C18 N3 C11 127.6(2)
C9 N1 C1 124.0(2)
N3 C11 H11 107.5
N3 C11 C8 110.06(18)
N3 C11 C12 111.64(19)
C8 C11 H11 107.5
C12 C11 H11 107.5
C12 C11 C8 112.40(19)
O1 C9 N1 121.8(2)
O1 C9 C8 121.8(2)
N1 C9 C8 116.3(2)
O2 C18 N3 112.3(2)
O3 C18 O2 125.2(2)
O3 C18 N3 122.5(2)
C9 C8 C11 107.59(19)
C9 C8 C7 110.0(2)
C7 C8 C11 113.52(19)
C10 C8 C11 108.8(2)
C10 C8 C9 108.3(2)
C10 C8 C7 108.5(2)
C1 C6 C7 118.4(2)
C1 C6 C5 118.9(2)
C5 C6 C7 122.7(2)
C17 C12 C11 122.1(2)
C13 C12 C11 119.5(2)
C13 C12 C17 118.5(3)
C6 C1 N1 119.9(2)
C2 C1 N1 119.1(2)
C2 C1 C6 120.9(2)
C8 C7 H7A 109.4
C8 C7 H7B 109.4
C6 C7 C8 111.3(2)
C6 C7 H7A 109.4
C6 C7 H7B 109.4
H7A C7 H7B 108.0
N2 C10 C8 178.2(3)
C6 C5 H5 120.6
C4 C5 C6 118.8(3)
C4 C5 H5 120.6
C23 O4 H4 109.5
C1 C2 H2 120.0
C1 C2 C3 120.0(3)
C3 C2 H2 120.0
C12 C17 H17 119.9
C12 C17 C16 120.1(3)
C16 C17 H17 119.9
F1 C4 C5 118.5(3)
F1 C4 C3 118.2(2)
C3 C4 C5 123.3(3)
C2 C3 H3 121.0
C4 C3 C2 118.0(3)
C4 C3 H3 121.0
C12 C13 H13 119.5
C14 C13 C12 121.1(3)
C14 C13 H13 119.5
C17 C16 H16 119.6
C15 C16 C17 120.8(3)
C15 C16 H16 119.6
O2 C19 C22 101.7(2)
O2 C19 C20 109.7(3)
O2 C19 C21 109.8(3)
C22 C19 C20 110.8(3)
C21 C19 C22 110.8(3)
C21 C19 C20 113.4(3)
C16 C15 H15 120.3
C14 C15 C16 119.4(3)
C14 C15 H15 120.3
C13 C14 H14 119.9
C15 C14 C13 120.1(3)
C15 C14 H14 119.9
C19 C22 H22A 109.5
C19 C22 H22B 109.5
C19 C22 H22C 109.5
H22A C22 H22B 109.5
H22A C22 H22C 109.5
H22B C22 H22C 109.5
C19 C20 H20A 109.5
C19 C20 H20B 109.5
C19 C20 H20C 109.5
H20A C20 H20B 109.5
H20A C20 H20C 109.5
H20B C20 H20C 109.5
O4 C23 H23A 109.5
O4 C23 H23B 109.5
O4 C23 H23C 109.5
H23A C23 H23B 109.5
H23A C23 H23C 109.5
H23B C23 H23C 109.5
C19 C21 H21A 109.5
C19 C21 H21B 109.5
C19 C21 H21C 109.5
H21A C21 H21B 109.5
H21A C21 H21C 109.5
H21B C21 H21C 109.5

loop_
_geom_bond_atom_site_label_1
_geom_bond_atom_site_label_2
_geom_bond_distance
O2 C18 1.334(3)
O2 C19 1.482(3)
F1 C4 1.363(3)
O1 C9 1.226(3)
O3 C18 1.219(3)
N3 H24 0.8600
N3 C11 1.453(3)
N3 C18 1.352(3)
N1 C9 1.347(3)
N1 C1 1.424(3)
C11 H11 0.9800
C11 C8 1.586(3)
C11 C12 1.528(3)
C9 C8 1.541(3)
C8 C7 1.550(3)
C8 C10 1.475(3)
C6 C1 1.388(4)
C6 C7 1.504(3)
C6 C5 1.390(3)
N2 C10 1.136(3)
C12 C17 1.384(3)
C12 C13 1.384(3)
C1 C2 1.385(3)
C7 H7A 0.9700
C7 H7B 0.9700
C5 H5 0.9300
C5 C4 1.371(4)
O4 H4 0.8200
O4 C23 1.340(4)
C2 H2 0.9300
C2 C3 1.385(3)
C17 H17 0.9300
C17 C16 1.385(4)
C4 C3 1.365(4)
C3 H3 0.9300
C13 H13 0.9300
C13 C14 1.379(4)
C16 H16 0.9300
C16 C15 1.372(4)
C19 C22 1.519(4)
C19 C20 1.523(5)
C19 C21 1.509(5)
C15 H15 0.9300
C15 C14 1.371(4)
C14 H14 0.9300
C22 H22A 0.9600
C22 H22B 0.9600
C22 H22C 0.9600
C20 H20A 0.9600
C20 H20B 0.9600
C20 H20C 0.9600
C23 H23A 0.9600
C23 H23B 0.9600
C23 H23C 0.9600
C21 H21A 0.9600
C21 H21B 0.9600
C21 H21C 0.9600
